data_7121573
loop_
_publ_author_name
'Nikolayenko, Varvara I.'
'van Wyk, Lisa M.'
'Munro, Orde Q.'
'Barbour, Leonard J.'

_publ_section_title
;
 Supramolecular solvatochromism: mechanistic insight from crystallography,
 spectroscopy and theory.
;
_journal_issue 51
_journal_name_full 'Chemical communications (Cambridge, England)'
_journal_page_first 6975
_journal_page_last 6978
_journal_paper_doi 10.1039/c8cc02197j
_journal_volume 54
_journal_year 2018
_chemical_formula_moiety 'C32 H36 Cl4 Cu2 N8, 0.88(C4 H10 O)'
_chemical_formula_sum 'C35.52 H44.8 Cl4 Cu2 N8 O0.88'
_chemical_formula_weight 866.81
_chemical_name_common 5_100K
_space_group_crystal_system monoclinic
_space_group_IT_number 14
_space_group_name_Hall '-P 2ybc'
_space_group_name_H-M_alt 'P 1 21/c 1'
_symmetry_space_group_name_Hall '-P 2ybc'
_symmetry_space_group_name_H-M 'P 1 21/c 1'
_atom_sites_solution_hydrogens geom
_audit_creation_method SHELXL-2016/6
_audit_update_record
;
2018-01-23 deposited with the CCDC.
2018-04-27 downloaded from the CCDC.
;
_cell_angle_alpha 90
_cell_angle_beta 95.182(2)
_cell_angle_gamma 90
_cell_formula_units_Z 2
_cell_length_a 8.5758(4)
_cell_length_b 13.2950(6)
_cell_length_c 17.9793(8)
_cell_measurement_reflns_used 7749
_cell_measurement_temperature 99(2)
_cell_measurement_theta_max 28.136
_cell_measurement_theta_min 2.275
_cell_volume 2041.54(16)
_computing_cell_refinement 'SAINT (Bruker, 2016)'
_computing_data_collection 'APEX3 (Bruker, 2016)'
_computing_data_reduction 'SAINT (Bruker, 2016)'
_computing_structure_refinement 'SHELXL-2016/6 (Sheldrick, 2016)'
_computing_structure_solution 'SHELXS-2016/6 (Sheldrick, 2016)'
_diffrn_ambient_temperature 99(2)
_diffrn_measured_fraction_theta_full 0.999
_diffrn_measured_fraction_theta_max 0.998
_diffrn_measurement_device_type 'Bruker APEX CCD area -detector'
_diffrn_measurement_method \w
_diffrn_radiation_monochromator graphite
_diffrn_radiation_type MoK\a
_diffrn_radiation_wavelength 0.71073
_diffrn_reflns_av_R_equivalents 0.0859
_diffrn_reflns_av_unetI/netI 0.0701
_diffrn_reflns_Laue_measured_fraction_full 0.999
_diffrn_reflns_Laue_measured_fraction_max 0.998
_diffrn_reflns_limit_h_max 10
_diffrn_reflns_limit_h_min -11
_diffrn_reflns_limit_k_max 17
_diffrn_reflns_limit_k_min -17
_diffrn_reflns_limit_l_max 23
_diffrn_reflns_limit_l_min -24
_diffrn_reflns_number 31495
_diffrn_reflns_point_group_measured_fraction_full 0.999
_diffrn_reflns_point_group_measured_fraction_max 0.998
_diffrn_reflns_theta_full 25.242
_diffrn_reflns_theta_max 28.319
_diffrn_reflns_theta_min 2.275
_diffrn_source 'fine-focus sealed tube'
_exptl_absorpt_coefficient_mu 1.342
_exptl_absorpt_correction_T_max 0.7457
_exptl_absorpt_correction_T_min 0.6479
_exptl_absorpt_correction_type numerical
_exptl_absorpt_process_details 'SADABS, 2016'
_exptl_crystal_colour Green
_exptl_crystal_density_diffrn 1.410
_exptl_crystal_description Block
_exptl_crystal_F_000 894
_exptl_crystal_size_max 0.208
_exptl_crystal_size_mid 0.194
_exptl_crystal_size_min 0.158
_refine_diff_density_max 0.757
_refine_diff_density_min -0.644
_refine_diff_density_rms 0.119
_refine_ls_extinction_method none
_refine_ls_goodness_of_fit_ref 1.101
_refine_ls_hydrogen_treatment constr
_refine_ls_matrix_type full
_refine_ls_number_parameters 258
_refine_ls_number_reflns 5076
_refine_ls_number_restraints 0
_refine_ls_restrained_S_all 1.101
_refine_ls_R_factor_all 0.1096
_refine_ls_R_factor_gt 0.0598
_refine_ls_shift/su_max 0.000
_refine_ls_shift/su_mean 0.000
_refine_ls_structure_factor_coef Fsqd
_refine_ls_weighting_details 'w=1/[\s^2^(Fo^2^)+(0.0482P)^2^+5.2811P] where P=(Fo^2^+2Fc^2^)/3'
_refine_ls_weighting_scheme calc
_refine_ls_wR_factor_gt 0.1237
_refine_ls_wR_factor_ref 0.1486
_reflns_Friedel_coverage 0.000
_reflns_number_gt 3387
_reflns_number_total 5076
_reflns_threshold_expression 'I > 2\s(I)'
_cod_data_source_file c8cc02197j3.cif
_cod_data_source_block 5_100K
_cod_depositor_comments 'Adding full bibliography for 7121568--7121574.cif.'
_cod_original_formula_sum 'C35.52 H44.80 Cl4 Cu2 N8 O0.88'
_cod_database_code 7121573
_shelx_shelxl_version_number 2016/6
_shelx_space_group_comment
;
The symmetry employed for this shelxl refinement is uniquely defined
by the following loop, which should always be used as a source of
symmetry information in preference to the above space-group names.
They are only intended as comments.
;
_shelx_estimated_absorpt_t_min 0.768
_shelx_estimated_absorpt_t_max 0.816

loop_
_space_group_symop_operation_xyz
'x, y, z'
'-x, y+1/2, -z+1/2'
'-x, -y, -z'
'x, -y-1/2, z-1/2'

loop_
_atom_site_label
_atom_site_type_symbol
_atom_site_fract_x
_atom_site_fract_y
_atom_site_fract_z
_atom_site_U_iso_or_equiv
_atom_site_adp_type
_atom_site_occupancy
_atom_site_site_symmetry_order
_atom_site_calc_flag
_atom_site_refinement_flags_posn
_atom_site_refinement_flags_adp
_atom_site_refinement_flags_occupancy
_atom_site_disorder_assembly
_atom_site_disorder_group
Cu1 Cu 0.30249(6) 0.69599(4) 0.10003(3) 0.02200(15) Uani 1 1 d . . . . .
Cl2 Cl 0.17080(12) 0.62665(8) 0.19246(6) 0.0248(2) Uani 1 1 d . . . . .
Cl1 Cl 0.52411(12) 0.64151(9) 0.05378(6) 0.0289(3) Uani 1 1 d . . . . .
N3 N 0.0506(4) 1.3850(3) 0.05834(19) 0.0218(7) Uani 1 1 d . . . . .
N4 N -0.1621(4) 1.3522(2) -0.01473(18) 0.0200(7) Uani 1 1 d . . . . .
N1 N 0.3975(4) 0.8107(3) 0.15673(19) 0.0238(8) Uani 1 1 d . . . . .
N2 N 0.4359(4) 0.9456(3) 0.22650(19) 0.0241(8) Uani 1 1 d . . . . .
C6 C 0.3529(5) 1.1247(3) 0.2241(2) 0.0234(9) Uani 1 1 d . . . . .
C16 C 0.0812(5) 1.2586(4) -0.0424(2) 0.0284(10) Uani 1 1 d . . . . .
H16A H 0.071700 1.276661 -0.095433 0.043 Uiso 1 1 calc R U . . .
H16B H 0.040925 1.190339 -0.036471 0.043 Uiso 1 1 calc R U . . .
H16C H 0.191496 1.261318 -0.022776 0.043 Uiso 1 1 calc R U . . .
C3 C 0.3282(5) 0.8792(3) 0.1974(2) 0.0254(9) Uani 1 1 d . . . . .
C9 C 0.2577(5) 1.2911(3) 0.1357(2) 0.0217(9) Uani 1 1 d . . . . .
C5 C 0.4062(5) 1.0345(3) 0.2714(2) 0.0277(10) Uani 1 1 d . . . . .
H5A H 0.503177 1.052192 0.302700 0.033 Uiso 1 1 calc R U . . .
H5B H 0.324875 1.017959 0.305160 0.033 Uiso 1 1 calc R U . . .
C12 C 0.2135(5) 1.3847(3) 0.0908(2) 0.0258(9) Uani 1 1 d . . . . .
H12A H 0.231137 1.444247 0.123563 0.031 Uiso 1 1 calc R U . . .
H12B H 0.283299 1.390813 0.050092 0.031 Uiso 1 1 calc R U . . .
C1 C 0.5544(5) 0.8370(3) 0.1602(3) 0.0277(10) Uani 1 1 d . . . . .
H1 H 0.632470 0.802545 0.135858 0.033 Uiso 1 1 calc R U . . .
C2 C 0.5783(5) 0.9188(3) 0.2033(3) 0.0288(10) Uani 1 1 d . . . . .
H2 H 0.675406 0.951964 0.215521 0.035 Uiso 1 1 calc R U . . .
C7 C 0.4587(5) 1.1737(3) 0.1821(2) 0.0268(10) Uani 1 1 d . . . . .
H7 H 0.563881 1.150889 0.183589 0.032 Uiso 1 1 calc R U . . .
C13 C -0.0680(5) 1.4438(3) 0.0829(2) 0.0266(10) Uani 1 1 d . . . . .
H13 H -0.059146 1.490035 0.123326 0.032 Uiso 1 1 calc R U . . .
C8 C 0.4110(5) 1.2557(3) 0.1382(2) 0.0277(10) Uani 1 1 d . . . . .
H8 H 0.483775 1.288159 0.109415 0.033 Uiso 1 1 calc R U . . .
C10 C 0.1533(5) 1.2413(3) 0.1775(3) 0.0287(10) Uani 1 1 d . . . . .
H10 H 0.047914 1.263737 0.176024 0.034 Uiso 1 1 calc R U . . .
C4 C 0.1604(6) 0.8857(4) 0.2093(4) 0.0513(16) Uani 1 1 d . . . . .
H4A H 0.113343 0.943248 0.181641 0.077 Uiso 1 1 calc R U . . .
H4B H 0.149052 0.894307 0.262711 0.077 Uiso 1 1 calc R U . . .
H4C H 0.107295 0.823734 0.191588 0.077 Uiso 1 1 calc R U . . .
C11 C 0.2011(6) 1.1586(4) 0.2215(3) 0.0306(10) Uani 1 1 d . . . . .
H11 H 0.128241 1.125556 0.249968 0.037 Uiso 1 1 calc R U . . .
C14 C -0.1992(5) 1.4222(3) 0.0379(2) 0.0245(9) Uani 1 1 d . . . . .
H14 H -0.299913 1.450475 0.041814 0.029 Uiso 1 1 calc R U . . .
C15 C -0.0111(5) 1.3308(3) -0.0004(2) 0.0233(9) Uani 1 1 d . . . . .
O1A O -0.021(4) 1.009(3) -0.003(2) 0.037(4) Uani 0.440(5) 1 d . . P A -1
C1A C -0.285(3) 1.046(4) 0.017(2) 0.090(11) Uani 0.440(5) 1 d . . P A -1
H1A1 H -0.283530 1.094385 -0.024381 0.135 Uiso 0.440(5) 1 calc R U P A -1
H1A2 H -0.348235 1.073608 0.054941 0.135 Uiso 0.440(5) 1 calc R U P A -1
H1A3 H -0.329633 0.982546 -0.001794 0.135 Uiso 0.440(5) 1 calc R U P A -1
C2A C -0.117(2) 1.0289(11) 0.0516(8) 0.053(4) Uani 0.440(5) 1 d . . P A -1
H2A1 H -0.079592 1.089321 0.080013 0.064 Uiso 0.440(5) 1 calc R U P A -1
H2A2 H -0.115330 0.971434 0.086613 0.064 Uiso 0.440(5) 1 calc R U P A -1
C3A C 0.140(2) 0.9834(13) 0.0211(10) 0.063(5) Uani 0.440(5) 1 d . . P A -1
H3A1 H 0.190903 1.041933 0.047106 0.076 Uiso 0.440(5) 1 calc R U P A -1
H3A2 H 0.139773 0.927564 0.057616 0.076 Uiso 0.440(5) 1 calc R U P A -1
C4A C 0.229(3) 0.954(3) -0.038(2) 0.087(11) Uani 0.440(5) 1 d . . P A -1
H4A1 H 0.225246 1.007417 -0.075562 0.131 Uiso 0.440(5) 1 calc R U P A -1
H4A2 H 0.185774 0.891945 -0.060526 0.131 Uiso 0.440(5) 1 calc R U P A -1
H4A3 H 0.337910 0.942738 -0.018068 0.131 Uiso 0.440(5) 1 calc R U P A -1

loop_
_atom_site_aniso_label
_atom_site_aniso_U_11
_atom_site_aniso_U_22
_atom_site_aniso_U_33
_atom_site_aniso_U_23
_atom_site_aniso_U_13
_atom_site_aniso_U_12
Cu1 0.0215(3) 0.0225(3) 0.0216(3) -0.0027(2) 0.00025(19) -0.0005(2)
Cl2 0.0245(5) 0.0273(5) 0.0229(5) -0.0014(4) 0.0029(4) -0.0023(4)
Cl1 0.0232(5) 0.0349(6) 0.0287(6) -0.0053(5) 0.0036(4) 0.0022(5)
N3 0.0207(18) 0.0213(18) 0.0226(18) -0.0018(14) -0.0030(14) 0.0015(14)
N4 0.0195(17) 0.0192(17) 0.0209(17) -0.0014(14) 0.0001(13) 0.0017(14)
N1 0.0231(18) 0.0222(18) 0.0259(18) 0.0006(15) 0.0003(14) 0.0019(15)
N2 0.0257(19) 0.0213(18) 0.0246(19) -0.0007(15) -0.0015(15) -0.0008(15)
C6 0.025(2) 0.022(2) 0.022(2) -0.0072(17) -0.0021(17) -0.0012(18)
C16 0.022(2) 0.032(2) 0.030(2) -0.011(2) -0.0015(18) 0.0042(19)
C3 0.027(2) 0.023(2) 0.026(2) -0.0019(18) -0.0005(17) -0.0015(18)
C9 0.024(2) 0.024(2) 0.0162(19) -0.0048(16) -0.0019(16) 0.0002(17)
C5 0.034(3) 0.026(2) 0.022(2) -0.0039(18) -0.0020(18) -0.0020(19)
C12 0.021(2) 0.030(2) 0.026(2) -0.0030(19) -0.0013(17) 0.0016(18)
C1 0.025(2) 0.024(2) 0.033(2) -0.0013(19) 0.0034(19) -0.0037(18)
C2 0.025(2) 0.027(2) 0.034(2) 0.0009(19) 0.0016(19) -0.0015(19)
C7 0.024(2) 0.031(2) 0.025(2) -0.0006(18) -0.0009(17) 0.0049(18)
C13 0.031(2) 0.025(2) 0.024(2) -0.0039(18) 0.0043(18) 0.0021(19)
C8 0.027(2) 0.030(2) 0.026(2) 0.0004(19) 0.0015(18) -0.0003(19)
C10 0.023(2) 0.028(2) 0.035(2) -0.002(2) 0.0041(19) 0.0023(19)
C4 0.029(3) 0.039(3) 0.087(4) -0.032(3) 0.015(3) -0.008(2)
C11 0.033(3) 0.030(2) 0.030(2) -0.0036(19) 0.008(2) -0.009(2)
C14 0.026(2) 0.027(2) 0.020(2) -0.0039(17) 0.0009(17) 0.0046(18)
C15 0.026(2) 0.022(2) 0.021(2) -0.0022(17) -0.0008(17) -0.0019(17)
O1A 0.042(18) 0.024(12) 0.046(7) 0.021(7) 0.013(11) 0.025(7)
C1A 0.054(17) 0.15(2) 0.068(15) 0.066(14) 0.015(11) 0.047(16)
C2A 0.085(12) 0.036(8) 0.041(8) 0.010(6) 0.019(8) 0.003(8)
C3A 0.041(8) 0.067(11) 0.080(12) 0.035(9) 0.001(8) 0.012(8)
C4A 0.06(2) 0.087(16) 0.12(3) 0.052(18) 0.041(18) 0.038(16)

loop_
_atom_type_symbol
_atom_type_description
_atom_type_scat_dispersion_real
_atom_type_scat_dispersion_imag
_atom_type_scat_source
C C 0.0033 0.0016 'International Tables Vol C Tables 4.2.6.8 and 6.1.1.4'
H H 0.0000 0.0000 'International Tables Vol C Tables 4.2.6.8 and 6.1.1.4'
N N 0.0061 0.0033 'International Tables Vol C Tables 4.2.6.8 and 6.1.1.4'
O O 0.0106 0.0060 'International Tables Vol C Tables 4.2.6.8 and 6.1.1.4'
Cl Cl 0.1484 0.1585 'International Tables Vol C Tables 4.2.6.8 and 6.1.1.4'
Cu Cu 0.3201 1.2651 'International Tables Vol C Tables 4.2.6.8 and 6.1.1.4'

loop_
_geom_angle_atom_site_label_1
_geom_angle_atom_site_label_2
_geom_angle_atom_site_label_3
_geom_angle
_geom_angle_site_symmetry_1
_geom_angle_site_symmetry_3
N1 Cu1 N4 148.26(14) . 3_575
N1 Cu1 Cl1 96.68(11) . .
N4 Cu1 Cl1 94.84(10) 3_575 .
N1 Cu1 Cl2 98.29(11) . .
N4 Cu1 Cl2 97.32(10) 3_575 .
Cl1 Cu1 Cl2 128.68(5) . .
C15 N3 C13 107.7(3) . .
C15 N3 C12 127.1(4) . .
C13 N3 C12 125.2(3) . .
C15 N4 C14 107.0(3) . .
C15 N4 Cu1 126.7(3) . 3_575
C14 N4 Cu1 126.1(3) . 3_575
C3 N1 C1 106.3(4) . .
C3 N1 Cu1 128.7(3) . .
C1 N1 Cu1 125.0(3) . .
C3 N2 C2 108.0(4) . .
C3 N2 C5 126.5(4) . .
C2 N2 C5 125.4(4) . .
C11 C6 C7 119.3(4) . .
C11 C6 C5 121.0(4) . .
C7 C6 C5 119.7(4) . .
C15 C16 H16A 109.5 . .
C15 C16 H16B 109.5 . .
H16A C16 H16B 109.5 . .
C15 C16 H16C 109.5 . .
H16A C16 H16C 109.5 . .
H16B C16 H16C 109.5 . .
N1 C3 N2 109.6(4) . .
N1 C3 C4 127.2(4) . .
N2 C3 C4 123.1(4) . .
C10 C9 C8 118.3(4) . .
C10 C9 C12 122.6(4) . .
C8 C9 C12 119.0(4) . .
N2 C5 C6 112.8(3) . .
N2 C5 H5A 109.0 . .
C6 C5 H5A 109.0 . .
N2 C5 H5B 109.0 . .
C6 C5 H5B 109.0 . .
H5A C5 H5B 107.8 . .
N3 C12 C9 113.5(4) . .
N3 C12 H12A 108.9 . .
C9 C12 H12A 108.9 . .
N3 C12 H12B 108.9 . .
C9 C12 H12B 108.9 . .
H12A C12 H12B 107.7 . .
C2 C1 N1 109.2(4) . .
C2 C1 H1 125.4 . .
N1 C1 H1 125.4 . .
C1 C2 N2 107.0(4) . .
C1 C2 H2 126.5 . .
N2 C2 H2 126.5 . .
C8 C7 C6 120.2(4) . .
C8 C7 H7 119.9 . .
C6 C7 H7 119.9 . .
C14 C13 N3 106.5(4) . .
C14 C13 H13 126.7 . .
N3 C13 H13 126.7 . .
C7 C8 C9 120.9(4) . .
C7 C8 H8 119.6 . .
C9 C8 H8 119.6 . .
C9 C10 C11 120.9(4) . .
C9 C10 H10 119.6 . .
C11 C10 H10 119.6 . .
C3 C4 H4A 109.5 . .
C3 C4 H4B 109.5 . .
H4A C4 H4B 109.5 . .
C3 C4 H4C 109.5 . .
H4A C4 H4C 109.5 . .
H4B C4 H4C 109.5 . .
C6 C11 C10 120.4(4) . .
C6 C11 H11 119.8 . .
C10 C11 H11 119.8 . .
C13 C14 N4 108.7(4) . .
C13 C14 H14 125.7 . .
N4 C14 H14 125.7 . .
N4 C15 N3 110.1(4) . .
N4 C15 C16 126.3(4) . .
N3 C15 C16 123.6(4) . .
C2A O1A C3A 117(3) . .
C2A C1A H1A1 109.5 . .
C2A C1A H1A2 109.5 . .
H1A1 C1A H1A2 109.5 . .
C2A C1A H1A3 109.5 . .
H1A1 C1A H1A3 109.5 . .
H1A2 C1A H1A3 109.5 . .
O1A C2A C1A 110(2) . .
O1A C2A H2A1 109.6 . .
C1A C2A H2A1 109.6 . .
O1A C2A H2A2 109.6 . .
C1A C2A H2A2 109.6 . .
H2A1 C2A H2A2 108.2 . .
C4A C3A O1A 114(2) . .
C4A C3A H3A1 108.8 . .
O1A C3A H3A1 108.8 . .
C4A C3A H3A2 108.8 . .
O1A C3A H3A2 108.8 . .
H3A1 C3A H3A2 107.7 . .
C3A C4A H4A1 109.5 . .
C3A C4A H4A2 109.5 . .
H4A1 C4A H4A2 109.5 . .
C3A C4A H4A3 109.5 . .
H4A1 C4A H4A3 109.5 . .
H4A2 C4A H4A3 109.5 . .

loop_
_geom_bond_atom_site_label_1
_geom_bond_atom_site_label_2
_geom_bond_distance
_geom_bond_site_symmetry_2
Cu1 N1 1.969(4) .
Cu1 N4 1.970(3) 3_575
Cu1 Cl1 2.2615(11) .
Cu1 Cl2 2.2860(11) .
N3 C15 1.347(5) .
N3 C13 1.386(5) .
N3 C12 1.465(5) .
N4 C15 1.328(5) .
N4 C14 1.385(5) .
N1 C3 1.340(5) .
N1 C1 1.386(5) .
N2 C3 1.349(5) .
N2 C2 1.373(6) .
N2 C5 1.466(5) .
C6 C11 1.374(6) .
C6 C7 1.394(6) .
C6 C5 1.517(6) .
C16 C15 1.491(6) .
C16 H16A 0.9800 .
C16 H16B 0.9800 .
C16 H16C 0.9800 .
C3 C4 1.477(6) .
C9 C10 1.388(6) .
C9 C8 1.393(6) .
C9 C12 1.513(6) .
C5 H5A 0.9900 .
C5 H5B 0.9900 .
C12 H12A 0.9900 .
C12 H12B 0.9900 .
C1 C2 1.341(6) .
C1 H1 0.9500 .
C2 H2 0.9500 .
C7 C8 1.385(6) .
C7 H7 0.9500 .
C13 C14 1.356(6) .
C13 H13 0.9500 .
C8 H8 0.9500 .
C10 C11 1.394(7) .
C10 H10 0.9500 .
C4 H4A 0.9800 .
C4 H4B 0.9800 .
C4 H4C 0.9800 .
C11 H11 0.9500 .
C14 H14 0.9500 .
O1A C2A 1.36(4) .
O1A C3A 1.45(2) .
C1A C2A 1.53(3) .
C1A H1A1 0.9800 .
C1A H1A2 0.9800 .
C1A H1A3 0.9800 .
C2A H2A1 0.9900 .
C2A H2A2 0.9900 .
C3A C4A 1.42(4) .
C3A H3A1 0.9900 .
C3A H3A2 0.9900 .
C4A H4A1 0.9800 .
C4A H4A2 0.9800 .
C4A H4A3 0.9800 .

loop_
_geom_hbond_atom_site_label_D
_geom_hbond_atom_site_label_H
_geom_hbond_atom_site_label_A
_geom_hbond_distance_DH
_geom_hbond_distance_HA
_geom_hbond_distance_DA
_geom_hbond_angle_DHA
_geom_hbond_site_symmetry_A
C16 H16A Cl2 0.98 2.89 3.637(5) 133.5 3_575
C16 H16B O1A 0.98 2.55 3.51(4) 169.4 .
C16 H16C Cl1 0.98 2.86 3.659(5) 139.4 3_675
C5 H5A Cl2 0.99 2.96 3.829(5) 147.1 2_655
C5 H5A Cl1 0.99 2.87 3.453(4) 118.5 2_655
C12 H12A Cl2 0.99 2.79 3.734(5) 159.0 1_565
C12 H12B Cl1 0.99 2.64 3.605(4) 165.8 3_675
C1 H1 Cl1 0.95 2.72 3.224(5) 114.1 .
C13 H13 Cl2 0.95 2.88 3.641(5) 138.0 1_565
C4 H4C Cl2 0.98 2.68 3.459(6) 137.1 .
C14 H14 Cl1 0.95 2.97 3.786(4) 144.5 1_465
C14 H14 Cl1 0.95 2.75 3.220(4) 111.5 3_575

loop_
_geom_torsion_atom_site_label_1
_geom_torsion_atom_site_label_2
_geom_torsion_atom_site_label_3
_geom_torsion_atom_site_label_4
_geom_torsion
_geom_torsion_site_symmetry_1
C1 N1 C3 N2 -0.8(5) .
Cu1 N1 C3 N2 -179.4(3) .
C1 N1 C3 C4 178.2(5) .
Cu1 N1 C3 C4 -0.4(7) .
C2 N2 C3 N1 0.3(5) .
C5 N2 C3 N1 177.0(4) .
C2 N2 C3 C4 -178.8(5) .
C5 N2 C3 C4 -2.1(7) .
C3 N2 C5 C6 -82.9(5) .
C2 N2 C5 C6 93.2(5) .
C11 C6 C5 N2 109.0(5) .
C7 C6 C5 N2 -70.5(5) .
C15 N3 C12 C9 -74.0(5) .
C13 N3 C12 C9 107.0(4) .
C10 C9 C12 N3 -34.5(6) .
C8 C9 C12 N3 148.5(4) .
C3 N1 C1 C2 1.1(5) .
Cu1 N1 C1 C2 179.7(3) .
N1 C1 C2 N2 -0.9(5) .
C3 N2 C2 C1 0.4(5) .
C5 N2 C2 C1 -176.4(4) .
C11 C6 C7 C8 -0.1(6) .
C5 C6 C7 C8 179.4(4) .
C15 N3 C13 C14 0.4(5) .
C12 N3 C13 C14 179.5(4) .
C6 C7 C8 C9 0.6(7) .
C10 C9 C8 C7 -0.9(6) .
C12 C9 C8 C7 176.2(4) .
C8 C9 C10 C11 0.8(6) .
C12 C9 C10 C11 -176.2(4) .
C7 C6 C11 C10 -0.1(7) .
C5 C6 C11 C10 -179.6(4) .
C9 C10 C11 C6 -0.3(7) .
N3 C13 C14 N4 -1.0(5) .
C15 N4 C14 C13 1.1(5) .
Cu1 N4 C14 C13 -173.6(3) 3_575
C14 N4 C15 N3 -0.9(5) .
Cu1 N4 C15 N3 173.8(3) 3_575
C14 N4 C15 C16 179.7(4) .
Cu1 N4 C15 C16 -5.6(6) 3_575
C13 N3 C15 N4 0.3(5) .
C12 N3 C15 N4 -178.8(4) .
C13 N3 C15 C16 179.8(4) .
C12 N3 C15 C16 0.7(7) .
C3A O1A C2A C1A -175(3) .
C2A O1A C3A C4A 174(3) .
